data_2216816
loop_
_publ_author_name
'Wang, Yu-Zhou'
'Wang, Zhi-Guo'
'Li, Lin'

_publ_section_title
;1,4-Dimethoxy-13b,13c-diphenyl-6<i>H</i>,13<i>H</i>-5,7,12,13b,13c,14-hexahydro-5a,6a,12a,13a-tetraazabenz[5,6]azuleno[2,1,8-<i>ija</i>]benz[<i>f</i>]azulene-6,13-dione
 chloroform solvate
;
_journal_coeditor_code TK2212
_journal_issue 12
_journal_name_full 'Acta Crystallographica Section E'
_journal_page_first o4711
_journal_page_last o4711
_journal_paper_doi 10.1107/S1600536807057108
_journal_volume 63
_journal_year 2007
_chemical_formula_iupac 'C34 H30 N4 O4, C H Cl3'
_chemical_formula_moiety 'C34 H30 N4 O4, C H Cl3'
_chemical_formula_sum 'C35 H31 Cl3 N4 O4'
_chemical_formula_weight 677.99
_chemical_name_systematic
;
1,4-Dimethoxy-13b,l3c-diphenyl-6H,13H-5,7,12,13b,13c,14-Hexahydro-
5a,6a,l2a,13a-tetraazabenz[5,6]azuleno[2,1,8-ija]benz[f]azulene-6,13-dione
chloroform solvate
;
_space_group_IT_number 2
_symmetry_cell_setting triclinic
_symmetry_space_group_name_Hall '-P 1'
_symmetry_space_group_name_H-M 'P -1'
_atom_sites_solution_hydrogens geom
_atom_sites_solution_primary direct
_atom_sites_solution_secondary difmap
_audit_creation_method SHELXL-97
_cell_angle_alpha 64.652(3)
_cell_angle_beta 87.539(3)
_cell_angle_gamma 68.087(3)
_cell_formula_units_Z 2
_cell_length_a 11.0635(17)
_cell_length_b 12.5197(19)
_cell_length_c 14.174(2)
_cell_measurement_reflns_used 1381
_cell_measurement_temperature 292(2)
_cell_measurement_theta_max 24.8
_cell_measurement_theta_min 2.1
_cell_volume 1630.0(4)
_computing_cell_refinement 'SAINT (Bruker, 1999)'
_computing_data_collection 'SMART (Bruker, 1997)'
_computing_data_reduction 'SAINT (Bruker, 1999)'
_computing_molecular_graphics 'PLATON (Spek, 2003)'
_computing_publication_material 'SHELXTL (Bruker, 1997)'
_computing_structure_refinement 'SHELXL97 (Sheldrick, 1997)'
_computing_structure_solution 'SHELXS97 (Sheldrick, 1997)'
_diffrn_ambient_temperature 292(2)
_diffrn_measured_fraction_theta_full 0.987
_diffrn_measured_fraction_theta_max 0.987
_diffrn_measurement_device_type 'Bruker SMART 4K CCD area detector'
_diffrn_measurement_method '\f and \w scans'
_diffrn_radiation_monochromator graphite
_diffrn_radiation_source 'fine-focus sealed tube'
_diffrn_radiation_type MoK\a
_diffrn_radiation_wavelength 0.71073
_diffrn_reflns_av_R_equivalents 0.058
_diffrn_reflns_av_sigmaI/netI 0.096
_diffrn_reflns_limit_h_max 11
_diffrn_reflns_limit_h_min -13
_diffrn_reflns_limit_k_max 14
_diffrn_reflns_limit_k_min -14
_diffrn_reflns_limit_l_max 16
_diffrn_reflns_limit_l_min -14
_diffrn_reflns_number 8674
_diffrn_reflns_theta_full 25.0
_diffrn_reflns_theta_max 25.0
_diffrn_reflns_theta_min 1.9
_diffrn_standards_number 0
_exptl_absorpt_coefficient_mu 0.327
_exptl_absorpt_correction_type none
_exptl_crystal_colour colorless
_exptl_crystal_density_diffrn 1.381
_exptl_crystal_density_method 'not measured'
_exptl_crystal_description block
_exptl_crystal_F_000 704
_exptl_crystal_size_max 0.40
_exptl_crystal_size_mid 0.30
_exptl_crystal_size_min 0.20
_refine_diff_density_max 0.34
_refine_diff_density_min -0.37
_refine_ls_extinction_method none
_refine_ls_goodness_of_fit_ref 0.96
_refine_ls_hydrogen_treatment constr
_refine_ls_matrix_type full
_refine_ls_number_parameters 417
_refine_ls_number_reflns 5658
_refine_ls_number_restraints 0
_refine_ls_restrained_S_all 0.96
_refine_ls_R_factor_all 0.124
_refine_ls_R_factor_gt 0.063
_refine_ls_shift/su_max <0.001
_refine_ls_shift/su_mean 0.000
_refine_ls_structure_factor_coef Fsqd
_refine_ls_weighting_scheme calc
_refine_ls_wR_factor_gt 0.125
_refine_ls_wR_factor_ref 0.154
_reflns_number_gt 3004
_reflns_number_total 5658
_reflns_threshold_expression I>2\s(I)
_cod_data_source_file tk2212.cif
_cod_data_source_block I
_cod_depositor_comments
;
The following automatic conversions were performed:
'_symmetry_cell_setting' value 'Triclinic' changed to 'triclinic'
according to '/home/saulius/struct/CIF-dictionaries/cif_core.dic'
dictionary named 'cif_core.dic' version 2.4.1 from 2010-06-29.

Automatic conversion script
Id: cif_fix_enum 1527 2010-12-29 10:47:43Z saulius 

The following automatic conversions were performed:

'_symmetry_cell_setting' value 'Triclinic' changed to 'triclinic'
according to /home/saulius/struct/CIF-dictionaries/cif_core.dic
dictionary named 'cif_core.dic' version 2.4.1 from 2010-06-29.

Automatic conversion script
Id: cif_fix_values 1715 2011-07-08 13:25:40Z adriana 
;
_cod_database_code 2216816
_cod_database_fobs_code 2216816

loop_
_symmetry_equiv_pos_as_xyz
'x, y, z'
'-x, -y, -z'

loop_
_atom_site_type_symbol
_atom_site_label
_atom_site_fract_x
_atom_site_fract_y
_atom_site_fract_z
_atom_site_U_iso_or_equiv
_atom_site_adp_type
_atom_site_calc_flag
_atom_site_refinement_flags
_atom_site_occupancy
C C1 -0.1406(3) 0.6430(3) 0.2839(3) 0.0540(10) Uani d . 1
C C2 -0.2244(4) 0.7493(4) 0.2984(3) 0.0687(12) Uani d . 1
H H2 -0.1961 0.7707 0.3462 0.082 Uiso calc R 1
C C3 -0.3486(4) 0.8218(4) 0.2420(4) 0.0821(14) Uani d . 1
H H3 -0.4044 0.8915 0.2523 0.098 Uiso calc R 1
C C4 -0.3906(4) 0.7918(4) 0.1707(4) 0.0844(14) Uani d . 1
H H4 -0.4749 0.8409 0.1331 0.101 Uiso calc R 1
C C5 -0.3085(4) 0.6895(4) 0.1545(3) 0.0713(12) Uani d . 1
H H5 -0.3374 0.6709 0.1049 0.086 Uiso calc R 1
C C6 -0.1831(4) 0.6132(3) 0.2109(3) 0.0544(10) Uani d . 1
C C7 -0.0980(3) 0.4973(3) 0.1953(3) 0.0565(10) Uani d . 1
H H7A -0.0833 0.4206 0.2606 0.068 Uiso calc R 1
H H7B -0.1456 0.4928 0.1420 0.068 Uiso calc R 1
C C8 -0.0070(4) 0.5620(3) 0.3503(3) 0.0555(10) Uani d . 1
H H8A 0.0039 0.5998 0.3948 0.067 Uiso calc R 1
H H8B -0.0042 0.4770 0.3961 0.067 Uiso calc R 1
C C9 0.0355(3) 0.5824(3) 0.0637(3) 0.0420(8) Uani d . 1
C C10 0.1732(3) 0.6231(3) 0.2662(3) 0.0452(9) Uani d . 1
C C11 0.1362(3) 0.4639(3) 0.2390(2) 0.0406(8) Uani d . 1
C C12 0.1906(3) 0.3242(3) 0.3196(3) 0.0436(9) Uani d . 1
C C13 0.1770(4) 0.2316(3) 0.2978(3) 0.0598(11) Uani d . 1
H H13 0.1294 0.2554 0.2345 0.072 Uiso calc R 1
C C14 0.2344(4) 0.1027(4) 0.3703(4) 0.0774(13) Uani d . 1
H H14 0.2245 0.0404 0.3559 0.093 Uiso calc R 1
C C15 0.3064(5) 0.0674(4) 0.4640(4) 0.0823(14) Uani d . 1
H H15 0.3451 -0.0189 0.5123 0.099 Uiso calc R 1
C C16 0.3207(4) 0.1582(4) 0.4856(3) 0.0733(13) Uani d . 1
H H16 0.3696 0.1342 0.5483 0.088 Uiso calc R 1
C C17 0.2622(4) 0.2863(4) 0.4142(3) 0.0594(11) Uani d . 1
H H17 0.2711 0.3482 0.4298 0.071 Uiso calc R 1
C C18 0.2372(3) 0.5091(3) 0.1657(2) 0.0401(8) Uani d . 1
C C19 0.3615(3) 0.4004(3) 0.1684(2) 0.0411(8) Uani d . 1
C C20 0.3570(3) 0.3353(3) 0.1123(3) 0.0519(10) Uani d . 1
H H20 0.2804 0.3632 0.0685 0.062 Uiso calc R 1
C C21 0.4653(4) 0.2286(3) 0.1202(3) 0.0627(11) Uani d . 1
H H21 0.4615 0.1854 0.0817 0.075 Uiso calc R 1
C C22 0.5776(4) 0.1873(4) 0.1850(3) 0.0664(12) Uani d . 1
H H22 0.6502 0.1155 0.1907 0.080 Uiso calc R 1
C C23 0.5843(4) 0.2507(4) 0.2414(3) 0.0684(12) Uani d . 1
H H23 0.6612 0.2225 0.2850 0.082 Uiso calc R 1
C C24 0.4759(3) 0.3570(3) 0.2333(3) 0.0570(10) Uani d . 1
H H24 0.4802 0.3997 0.2722 0.068 Uiso calc R 1
C C25 0.2006(3) 0.6642(3) -0.0291(3) 0.0489(9) Uani d . 1
H H25A 0.1522 0.6795 -0.0922 0.059 Uiso calc R 1
H H25B 0.2931 0.6181 -0.0294 0.059 Uiso calc R 1
C C26 0.3252(3) 0.6787(3) 0.1428(3) 0.0521(10) Uani d . 1
H H26A 0.4006 0.6331 0.1177 0.063 Uiso calc R 1
H H26B 0.3578 0.7036 0.1893 0.063 Uiso calc R 1
C C27 0.1817(3) 0.7925(3) -0.0334(3) 0.0484(9) Uani d . 1
C C28 0.1085(3) 0.9054(3) -0.1229(3) 0.0502(9) Uani d . 1
C C29 0.0892(4) 1.0230(3) -0.1281(3) 0.0596(10) Uani d . 1
H H29 0.0395 1.0979 -0.1871 0.071 Uiso calc R 1
C C30 0.1428(4) 1.0303(3) -0.0468(3) 0.0611(11) Uani d . 1
H H30 0.1286 1.1105 -0.0512 0.073 Uiso calc R 1
C C31 0.2175(3) 0.9207(3) 0.0415(3) 0.0513(10) Uani d . 1
C C32 0.2371(3) 0.7995(3) 0.0491(3) 0.0473(9) Uani d . 1
C C33 0.2590(4) 1.0407(4) 0.1199(4) 0.0815(14) Uani d . 1
H H33A 0.2920 1.0864 0.0584 0.122 Uiso calc R 1
H H33B 0.3065 1.0272 0.1818 0.122 Uiso calc R 1
H H33C 0.1672 1.0900 0.1158 0.122 Uiso calc R 1
C C34 0.0162(5) 0.9993(4) -0.3025(3) 0.0882(15) Uani d . 1
H H34A -0.0609 1.0639 -0.2970 0.132 Uiso calc R 1
H H34B -0.0053 0.9755 -0.3536 0.132 Uiso calc R 1
H H34C 0.0832 1.0327 -0.3243 0.132 Uiso calc R 1
C C35 0.2834(5) 0.6779(4) 0.4960(3) 0.0879(15) Uani d . 1
H H35 0.2463 0.6870 0.4302 0.105 Uiso calc R 1
Cl Cl1 0.3533(2) 0.51797(14) 0.58193(17) 0.1871(10) Uani d . 1
Cl Cl2 0.40018(18) 0.74442(14) 0.46850(15) 0.1407(7) Uani d . 1
Cl Cl3 0.15721(19) 0.75913(16) 0.54826(12) 0.1523(7) Uani d . 1
N N1 0.0289(3) 0.4966(2) 0.1636(2) 0.0416(7) Uani d . 1
N N2 0.1022(3) 0.5492(2) 0.2900(2) 0.0452(7) Uani d . 1
N N3 0.1577(3) 0.5838(2) 0.0626(2) 0.0405(7) Uani d . 1
N N4 0.2639(3) 0.5902(2) 0.2043(2) 0.0434(7) Uani d . 1
O O1 -0.0526(2) 0.6432(2) -0.01028(18) 0.0539(7) Uani d . 1
O O2 0.1596(2) 0.7038(2) 0.29762(19) 0.0608(7) Uani d . 1
O O3 0.2754(3) 0.9211(2) 0.1251(2) 0.0706(8) Uani d . 1
O O4 0.0629(3) 0.8893(2) -0.2027(2) 0.0675(8) Uani d . 1

loop_
_atom_site_aniso_label
_atom_site_aniso_U_11
_atom_site_aniso_U_22
_atom_site_aniso_U_33
_atom_site_aniso_U_12
_atom_site_aniso_U_13
_atom_site_aniso_U_23
C1 0.048(2) 0.054(2) 0.057(2) -0.0174(19) 0.0174(19) -0.025(2)
C2 0.068(3) 0.067(3) 0.080(3) -0.025(2) 0.031(2) -0.043(2)
C3 0.063(3) 0.065(3) 0.105(4) -0.007(2) 0.024(3) -0.042(3)
C4 0.050(3) 0.078(3) 0.100(4) -0.006(2) 0.014(3) -0.034(3)
C5 0.049(3) 0.081(3) 0.078(3) -0.018(2) 0.009(2) -0.036(3)
C6 0.049(2) 0.056(2) 0.057(2) -0.0184(19) 0.0111(19) -0.026(2)
C7 0.049(2) 0.059(2) 0.062(3) -0.0190(19) 0.0070(19) -0.028(2)
C8 0.068(3) 0.057(2) 0.048(2) -0.022(2) 0.014(2) -0.031(2)
C9 0.044(2) 0.038(2) 0.046(2) -0.0108(17) 0.0027(18) -0.0245(19)
C10 0.047(2) 0.040(2) 0.042(2) -0.0078(17) -0.0065(17) -0.0199(18)
C11 0.042(2) 0.0355(19) 0.040(2) -0.0080(15) 0.0004(16) -0.0190(17)
C12 0.048(2) 0.039(2) 0.043(2) -0.0152(16) 0.0091(17) -0.0195(18)
C13 0.068(3) 0.045(2) 0.062(3) -0.018(2) 0.001(2) -0.023(2)
C14 0.102(4) 0.047(3) 0.084(3) -0.028(2) 0.012(3) -0.030(3)
C15 0.098(4) 0.047(3) 0.066(3) -0.011(2) 0.008(3) -0.008(2)
C16 0.082(3) 0.057(3) 0.052(3) -0.007(2) 0.000(2) -0.016(2)
C17 0.068(3) 0.050(2) 0.053(3) -0.015(2) 0.002(2) -0.023(2)
C18 0.042(2) 0.0372(19) 0.041(2) -0.0112(16) 0.0001(16) -0.0197(17)
C19 0.041(2) 0.0365(19) 0.040(2) -0.0117(16) 0.0062(16) -0.0145(17)
C20 0.046(2) 0.048(2) 0.061(2) -0.0104(18) 0.0046(18) -0.031(2)
C21 0.061(3) 0.054(2) 0.075(3) -0.015(2) 0.014(2) -0.038(2)
C22 0.052(3) 0.050(2) 0.083(3) -0.009(2) 0.020(2) -0.027(2)
C23 0.045(2) 0.060(3) 0.079(3) -0.004(2) -0.004(2) -0.026(2)
C24 0.055(2) 0.050(2) 0.060(3) -0.013(2) -0.001(2) -0.024(2)
C25 0.053(2) 0.042(2) 0.041(2) -0.0122(17) 0.0035(17) -0.0150(18)
C26 0.049(2) 0.044(2) 0.064(3) -0.0183(18) 0.0001(19) -0.024(2)
C27 0.040(2) 0.036(2) 0.059(2) -0.0094(16) 0.0103(18) -0.0176(19)
C28 0.047(2) 0.043(2) 0.050(2) -0.0130(18) 0.0029(18) -0.016(2)
C29 0.053(2) 0.038(2) 0.066(3) -0.0108(18) 0.008(2) -0.011(2)
C30 0.050(2) 0.037(2) 0.087(3) -0.0137(19) 0.009(2) -0.023(2)
C31 0.042(2) 0.040(2) 0.073(3) -0.0161(18) 0.0055(19) -0.025(2)
C32 0.040(2) 0.037(2) 0.061(3) -0.0127(16) 0.0070(18) -0.0203(19)
C33 0.088(3) 0.061(3) 0.116(4) -0.032(2) 0.012(3) -0.054(3)
C34 0.101(4) 0.070(3) 0.058(3) -0.019(3) -0.019(2) -0.006(3)
C35 0.125(4) 0.081(3) 0.070(3) -0.053(3) 0.001(3) -0.033(3)
Cl1 0.246(2) 0.0731(11) 0.1969(19) -0.0633(12) 0.0846(17) -0.0248(12)
Cl2 0.1482(15) 0.0909(10) 0.1857(17) -0.0635(10) 0.0059(12) -0.0484(11)
Cl3 0.1754(17) 0.1303(13) 0.0933(11) -0.0199(12) 0.0216(11) -0.0338(10)
N1 0.0408(17) 0.0408(17) 0.0416(18) -0.0125(13) 0.0013(13) -0.0194(15)
N2 0.0488(18) 0.0443(18) 0.0478(18) -0.0146(14) 0.0071(14) -0.0284(15)
N3 0.0421(17) 0.0361(16) 0.0374(17) -0.0116(13) -0.0025(13) -0.0136(14)
N4 0.0451(17) 0.0398(17) 0.0474(18) -0.0141(14) -0.0007(14) -0.0227(15)
O1 0.0511(15) 0.0494(15) 0.0527(16) -0.0088(12) -0.0118(13) -0.0228(13)
O2 0.0724(18) 0.0496(15) 0.0684(18) -0.0155(13) -0.0013(13) -0.0393(14)
O3 0.0702(19) 0.0482(16) 0.098(2) -0.0208(13) -0.0085(16) -0.0365(16)
O4 0.0759(19) 0.0501(16) 0.0529(17) -0.0155(14) -0.0068(14) -0.0088(14)

loop_
_atom_type_symbol
_atom_type_description
_atom_type_scat_dispersion_real
_atom_type_scat_dispersion_imag
_atom_type_scat_source
C C 0.0033 0.0016 'International Tables Vol C Tables 4.2.6.8 and 6.1.1.4'
H H 0.0000 0.0000 'International Tables Vol C Tables 4.2.6.8 and 6.1.1.4'
N N 0.0061 0.0033 'International Tables Vol C Tables 4.2.6.8 and 6.1.1.4'
O O 0.0106 0.0060 'International Tables Vol C Tables 4.2.6.8 and 6.1.1.4'
Cl Cl 0.1484 0.1585 'International Tables Vol C Tables 4.2.6.8 and 6.1.1.4'

loop_
_geom_angle_atom_site_label_1
_geom_angle_atom_site_label_2
_geom_angle_atom_site_label_3
_geom_angle
C6 C1 C2 119.6(4)
C6 C1 C8 121.7(3)
C2 C1 C8 118.8(3)
C3 C2 C1 120.0(4)
C3 C2 H2 120.0
C1 C2 H2 120.0
C4 C3 C2 120.4(4)
C4 C3 H3 119.8
C2 C3 H3 119.8
C3 C4 C5 120.1(4)
C3 C4 H4 119.9
C5 C4 H4 119.9
C4 C5 C6 121.1(4)
C4 C5 H5 119.4
C6 C5 H5 119.4
C5 C6 C1 118.8(3)
C5 C6 C7 119.7(3)
C1 C6 C7 121.4(3)
N1 C7 C6 114.7(3)
N1 C7 H7A 108.6
C6 C7 H7A 108.6
N1 C7 H7B 108.6
C6 C7 H7B 108.6
H7A C7 H7B 107.6
N2 C8 C1 114.3(3)
N2 C8 H8A 108.7
C1 C8 H8A 108.7
N2 C8 H8B 108.7
C1 C8 H8B 108.7
H8A C8 H8B 107.6
O1 C9 N3 126.6(3)
O1 C9 N1 125.4(3)
N3 C9 N1 108.0(3)
O2 C10 N2 125.1(3)
O2 C10 N4 126.0(4)
N2 C10 N4 108.8(3)
N1 C11 N2 112.3(2)
N1 C11 C12 113.4(3)
N2 C11 C12 111.2(3)
N1 C11 C18 102.7(3)
N2 C11 C18 101.2(3)
C12 C11 C18 115.2(2)
C13 C12 C17 118.9(3)
C13 C12 C11 120.8(3)
C17 C12 C11 120.1(3)
C12 C13 C14 120.0(4)
C12 C13 H13 120.0
C14 C13 H13 120.0
C15 C14 C13 119.9(4)
C15 C14 H14 120.0
C13 C14 H14 120.0
C16 C15 C14 120.2(4)
C16 C15 H15 119.9
C14 C15 H15 119.9
C15 C16 C17 119.8(4)
C15 C16 H16 120.1
C17 C16 H16 120.1
C16 C17 C12 121.1(4)
C16 C17 H17 119.4
C12 C17 H17 119.4
N3 C18 N4 112.0(2)
N3 C18 C19 112.2(2)
N4 C18 C19 112.6(3)
N3 C18 C11 101.7(2)
N4 C18 C11 102.8(2)
C19 C18 C11 114.7(3)
C20 C19 C24 118.6(3)
C20 C19 C18 119.2(3)
C24 C19 C18 121.9(3)
C19 C20 C21 120.8(3)
C19 C20 H20 119.6
C21 C20 H20 119.6
C22 C21 C20 119.6(3)
C22 C21 H21 120.2
C20 C21 H21 120.2
C23 C22 C21 120.6(3)
C23 C22 H22 119.7
C21 C22 H22 119.7
C22 C23 C24 119.6(4)
C22 C23 H23 120.2
C24 C23 H23 120.2
C19 C24 C23 120.8(3)
C19 C24 H24 119.6
C23 C24 H24 119.6
N3 C25 C27 113.9(3)
N3 C25 H25A 108.8
C27 C25 H25A 108.8
N3 C25 H25B 108.8
C27 C25 H25B 108.8
H25A C25 H25B 107.7
N4 C26 C32 115.6(3)
N4 C26 H26A 108.4
C32 C26 H26A 108.4
N4 C26 H26B 108.4
C32 C26 H26B 108.4
H26A C26 H26B 107.4
C32 C27 C28 119.9(3)
C32 C27 C25 121.2(3)
C28 C27 C25 119.0(3)
C29 C28 O4 124.1(3)
C29 C28 C27 119.9(4)
O4 C28 C27 115.9(3)
C30 C29 C28 120.4(4)
C30 C29 H29 119.8
C28 C29 H29 119.8
C29 C30 C31 121.1(3)
C29 C30 H30 119.5
C31 C30 H30 119.5
O3 C31 C30 124.1(3)
O3 C31 C32 116.4(3)
C30 C31 C32 119.5(4)
C27 C32 C31 119.2(3)
C27 C32 C26 120.8(3)
C31 C32 C26 119.9(3)
O3 C33 H33A 109.5
O3 C33 H33B 109.5
H33A C33 H33B 109.5
O3 C33 H33C 109.5
H33A C33 H33C 109.5
H33B C33 H33C 109.5
O4 C34 H34A 109.5
O4 C34 H34B 109.5
H34A C34 H34B 109.5
O4 C34 H34C 109.5
H34A C34 H34C 109.5
H34B C34 H34C 109.5
Cl1 C35 Cl2 110.7(3)
Cl1 C35 Cl3 110.3(3)
Cl2 C35 Cl3 110.0(2)
Cl1 C35 H35 108.6
Cl2 C35 H35 108.6
Cl3 C35 H35 108.6
C9 N1 C11 111.5(3)
C9 N1 C7 119.9(3)
C11 N1 C7 121.2(3)
C10 N2 C8 124.0(3)
C10 N2 C11 113.5(3)
C8 N2 C11 122.1(3)
C9 N3 C18 113.5(3)
C9 N3 C25 123.8(3)
C18 N3 C25 122.3(3)
C10 N4 C26 119.2(3)
C10 N4 C18 111.5(3)
C26 N4 C18 121.5(3)
C31 O3 C33 118.0(3)
C28 O4 C34 116.5(3)

loop_
_geom_bond_atom_site_label_1
_geom_bond_atom_site_label_2
_geom_bond_distance
C1 C6 1.391(5)
C1 C2 1.403(5)
C1 C8 1.510(5)
C2 C3 1.376(6)
C2 H2 0.9300
C3 C4 1.368(6)
C3 H3 0.9300
C4 C5 1.373(5)
C4 H4 0.9300
C5 C6 1.389(5)
C5 H5 0.9300
C6 C7 1.510(5)
C7 N1 1.454(4)
C7 H7A 0.9700
C7 H7B 0.9700
C8 N2 1.450(4)
C8 H8A 0.9700
C8 H8B 0.9700
C9 O1 1.217(4)
C9 N3 1.358(4)
C9 N1 1.382(4)
C10 O2 1.229(4)
C10 N2 1.356(4)
C10 N4 1.368(4)
C11 N1 1.445(4)
C11 N2 1.464(4)
C11 C12 1.514(4)
C11 C18 1.587(4)
C12 C13 1.380(4)
C12 C17 1.384(4)
C13 C14 1.391(5)
C13 H13 0.9300
C14 C15 1.385(6)
C14 H14 0.9300
C15 C16 1.360(6)
C15 H15 0.9300
C16 C17 1.381(5)
C16 H16 0.9300
C17 H17 0.9300
C18 N3 1.452(4)
C18 N4 1.460(4)
C18 C19 1.519(4)
C19 C20 1.375(4)
C19 C24 1.379(4)
C20 C21 1.386(4)
C20 H20 0.9300
C21 C22 1.367(5)
C21 H21 0.9300
C22 C23 1.366(5)
C22 H22 0.9300
C23 C24 1.383(5)
C23 H23 0.9300
C24 H24 0.9300
C25 N3 1.454(4)
C25 C27 1.514(4)
C25 H25A 0.9700
C25 H25B 0.9700
C26 N4 1.459(4)
C26 C32 1.514(4)
C26 H26A 0.9700
C26 H26B 0.9700
C27 C32 1.394(5)
C27 C28 1.400(4)
C28 C29 1.375(5)
C28 O4 1.377(4)
C29 C30 1.370(5)
C29 H29 0.9300
C30 C31 1.380(5)
C30 H30 0.9300
C31 O3 1.374(4)
C31 C32 1.406(4)
C33 O3 1.408(4)
C33 H33A 0.9600
C33 H33B 0.9600
C33 H33C 0.9600
C34 O4 1.425(4)
C34 H34A 0.9600
C34 H34B 0.9600
C34 H34C 0.9600
C35 Cl1 1.711(4)
C35 Cl2 1.731(5)
C35 Cl3 1.740(5)
C35 H35 0.9800

loop_
_geom_hbond_atom_site_label_D
_geom_hbond_atom_site_label_H
_geom_hbond_atom_site_label_A
_geom_hbond_site_symmetry_A
_geom_hbond_distance_DH
_geom_hbond_distance_HA
_geom_hbond_distance_DA
_geom_hbond_angle_DHA
_geom_hbond_publ_flag
C29 H29 O2 2_575 0.93 2.52 3.399(4) 158 yes
C4 H4 O3 1_455 0.93 2.55 3.396(5) 151 yes

loop_
_geom_torsion_atom_site_label_1
_geom_torsion_atom_site_label_2
_geom_torsion_atom_site_label_3
_geom_torsion_atom_site_label_4
_geom_torsion
C6 C1 C2 C3 1.1(6)
C8 C1 C2 C3 -177.5(4)
C1 C2 C3 C4 -0.7(7)
C2 C3 C4 C5 -0.4(7)
C3 C4 C5 C6 1.2(7)
C4 C5 C6 C1 -0.8(6)
C4 C5 C6 C7 176.8(4)
C2 C1 C6 C5 -0.4(6)
C8 C1 C6 C5 178.2(4)
C2 C1 C6 C7 -177.9(3)
C8 C1 C6 C7 0.6(6)
C5 C6 C7 N1 123.4(4)
C1 C6 C7 N1 -59.1(5)
C6 C1 C8 N2 57.4(5)
C2 C1 C8 N2 -124.0(4)
N1 C11 C12 C13 24.4(4)
N2 C11 C12 C13 152.1(3)
C18 C11 C12 C13 -93.5(4)
N1 C11 C12 C17 -159.7(3)
N2 C11 C12 C17 -32.1(4)
C18 C11 C12 C17 82.3(4)
C17 C12 C13 C14 0.2(5)
C11 C12 C13 C14 176.1(3)
C12 C13 C14 C15 -0.7(6)
C13 C14 C15 C16 0.3(7)
C14 C15 C16 C17 0.5(7)
C15 C16 C17 C12 -1.0(6)
C13 C12 C17 C16 0.6(6)
C11 C12 C17 C16 -175.3(3)
N1 C11 C18 N3 11.7(3)
N2 C11 C18 N3 -104.4(2)
C12 C11 C18 N3 135.5(3)
N1 C11 C18 N4 127.8(2)
N2 C11 C18 N4 11.7(3)
C12 C11 C18 N4 -108.4(3)
N1 C11 C18 C19 -109.6(3)
N2 C11 C18 C19 134.3(3)
C12 C11 C18 C19 14.2(4)
N3 C18 C19 C20 -37.1(4)
N4 C18 C19 C20 -164.6(3)
C11 C18 C19 C20 78.3(4)
N3 C18 C19 C24 149.1(3)
N4 C18 C19 C24 21.7(5)
C11 C18 C19 C24 -95.4(4)
C24 C19 C20 C21 -0.4(5)
C18 C19 C20 C21 -174.3(3)
C19 C20 C21 C22 0.3(6)
C20 C21 C22 C23 -0.3(6)
C21 C22 C23 C24 0.4(6)
C20 C19 C24 C23 0.5(6)
C18 C19 C24 C23 174.2(3)
C22 C23 C24 C19 -0.5(6)
N3 C25 C27 C32 56.4(4)
N3 C25 C27 C28 -124.5(3)
C32 C27 C28 C29 -1.4(5)
C25 C27 C28 C29 179.5(3)
C32 C27 C28 O4 176.9(3)
C25 C27 C28 O4 -2.2(5)
O4 C28 C29 C30 -177.2(3)
C27 C28 C29 C30 0.9(5)
C28 C29 C30 C31 0.3(6)
C29 C30 C31 O3 179.1(3)
C29 C30 C31 C32 -1.1(6)
C28 C27 C32 C31 0.6(5)
C25 C27 C32 C31 179.7(3)
C28 C27 C32 C26 -175.3(3)
C25 C27 C32 C26 3.8(5)
O3 C31 C32 C27 -179.6(3)
C30 C31 C32 C27 0.6(5)
O3 C31 C32 C26 -3.7(5)
C30 C31 C32 C26 176.5(3)
N4 C26 C32 C27 -61.4(4)
N4 C26 C32 C31 122.8(3)
O1 C9 N1 C11 -166.3(3)
N3 C9 N1 C11 15.2(3)
O1 C9 N1 C7 -16.0(5)
N3 C9 N1 C7 165.5(3)
N2 C11 N1 C9 91.2(3)
C12 C11 N1 C9 -141.7(3)
C18 C11 N1 C9 -16.7(3)
N2 C11 N1 C7 -58.7(4)
C12 C11 N1 C7 68.4(3)
C18 C11 N1 C7 -166.6(3)
C6 C7 N1 C9 -70.3(4)
C6 C7 N1 C11 77.1(4)
O2 C10 N2 C8 4.8(5)
N4 C10 N2 C8 -176.9(3)
O2 C10 N2 C11 178.1(3)
N4 C10 N2 C11 -3.6(3)
C1 C8 N2 C10 96.5(4)
C1 C8 N2 C11 -76.3(4)
N1 C11 N2 C10 -114.4(3)
C12 C11 N2 C10 117.4(3)
C18 C11 N2 C10 -5.5(3)
N1 C11 N2 C8 59.1(4)
C12 C11 N2 C8 -69.1(4)
C18 C11 N2 C8 168.0(3)
O1 C9 N3 C18 175.1(3)
N1 C9 N3 C18 -6.5(3)
O1 C9 N3 C25 2.4(5)
N1 C9 N3 C25 -179.2(2)
N4 C18 N3 C9 -112.9(3)
C19 C18 N3 C9 119.3(3)
C11 C18 N3 C9 -3.7(3)
N4 C18 N3 C25 60.0(4)
C19 C18 N3 C25 -67.8(4)
C11 C18 N3 C25 169.1(2)
C27 C25 N3 C9 92.8(4)
C27 C25 N3 C18 -79.3(4)
O2 C10 N4 C26 -19.7(5)
N2 C10 N4 C26 162.0(3)
O2 C10 N4 C18 -169.4(3)
N2 C10 N4 C18 12.3(3)
C32 C26 N4 C10 -71.8(4)
C32 C26 N4 C18 74.8(4)
N3 C18 N4 C10 93.4(3)
C19 C18 N4 C10 -139.0(3)
C11 C18 N4 C10 -15.0(3)
N3 C18 N4 C26 -55.5(4)
C19 C18 N4 C26 72.1(4)
C11 C18 N4 C26 -164.0(3)
C30 C31 O3 C33 -0.9(5)
C32 C31 O3 C33 179.4(3)
C29 C28 O4 C34 12.6(5)
C27 C28 O4 C34 -165.6(3)
